data_7223448
loop_
_publ_author_name
'Wang, Zhi-Nan'
'Xu, Xue-Ting'
'Lv, Xiao'
'Bai, Feng-Ying'
'Liu, Shu-Qing'
'Xing, Yong-Heng'

_publ_section_title
;
 Synthesis, crystal structure, fluorescence and antimicrobial activity of
 a series of rare-earth complexes based on indolebutyric acid
;
_journal_issue 126
_journal_name_full 'RSC Adv.'
_journal_page_first 104263
_journal_paper_doi 10.1039/C5RA19376A
_journal_volume 5
_journal_year 2015
_chemical_formula_sum 'C120 H114 N16 O22 Yb2'
_chemical_formula_weight 2478.35
_chemical_name_systematic
; 
 ? 
;
_space_group_IT_number 2
_symmetry_cell_setting triclinic
_symmetry_space_group_name_Hall '-P 1'
_symmetry_space_group_name_H-M 'P -1'
_atom_sites_solution_hydrogens geom
_atom_sites_solution_primary direct
_atom_sites_solution_secondary difmap
_audit_creation_method SHELXL-97
_audit_update_record
;
2015-11-09 deposited with the CCDC.
2015-11-20 downloaded from the CCDC.
;
_cell_angle_alpha 80.06(3)
_cell_angle_beta 71.24(3)
_cell_angle_gamma 64.17(3)
_cell_formula_units_Z 1
_cell_length_a 13.414(3)
_cell_length_b 14.310(3)
_cell_length_c 16.704(3)
_cell_measurement_reflns_used 12194
_cell_measurement_temperature 293(2)
_cell_measurement_theta_max 27.48
_cell_measurement_theta_min 3.05
_cell_volume 2730.7(13)
_computing_cell_refinement 'Bruker XSCANS'
_computing_data_collection 'Bruker XSCANS'
_computing_data_reduction 'Bruker SHELXTL'
_computing_molecular_graphics 'Bruker SHELXTL'
_computing_publication_material 'Bruker SHELXTL'
_computing_structure_refinement 'SHELXL-97 (Sheldrick, 1997)'
_computing_structure_solution 'SHELXS-97 (Sheldrick, 1990)'
_diffrn_ambient_temperature 293(2)
_diffrn_measured_fraction_theta_full 0.972
_diffrn_measured_fraction_theta_max 0.972
_diffrn_measurement_device_type 'Bruker P4'
_diffrn_measurement_method '\w scans'
_diffrn_radiation_monochromator graphite
_diffrn_radiation_source 'fine-focus sealed tube'
_diffrn_radiation_type MoK\a
_diffrn_radiation_wavelength 0.71073
_diffrn_reflns_av_R_equivalents 0.0229
_diffrn_reflns_av_sigmaI/netI 0.0298
_diffrn_reflns_limit_h_max 17
_diffrn_reflns_limit_h_min -17
_diffrn_reflns_limit_k_max 18
_diffrn_reflns_limit_k_min -17
_diffrn_reflns_limit_l_max 21
_diffrn_reflns_limit_l_min -21
_diffrn_reflns_number 26539
_diffrn_reflns_theta_full 27.48
_diffrn_reflns_theta_max 27.48
_diffrn_reflns_theta_min 3.05
_diffrn_standards_decay_% 0
_diffrn_standards_interval_count 0
_diffrn_standards_interval_time 0
_diffrn_standards_number 0
_exptl_absorpt_coefficient_mu 1.783
_exptl_absorpt_correction_T_max 0.8013
_exptl_absorpt_correction_T_min 0.5993
_exptl_absorpt_correction_type multi-scan
_exptl_absorpt_process_details sadabs
_exptl_crystal_colour yellow
_exptl_crystal_density_diffrn 1.507
_exptl_crystal_density_method 'not measured'
_exptl_crystal_description block
_exptl_crystal_F_000 1262
_exptl_crystal_size_max 0.32
_exptl_crystal_size_mid 0.26
_exptl_crystal_size_min 0.13
_refine_diff_density_max 1.091
_refine_diff_density_min -0.690
_refine_diff_density_rms 0.134
_refine_ls_extinction_method none
_refine_ls_goodness_of_fit_ref 1.070
_refine_ls_hydrogen_treatment mixed
_refine_ls_matrix_type full
_refine_ls_number_parameters 721
_refine_ls_number_reflns 12194
_refine_ls_number_restraints 3
_refine_ls_restrained_S_all 1.070
_refine_ls_R_factor_all 0.0305
_refine_ls_R_factor_gt 0.0264
_refine_ls_shift/su_max 0.000
_refine_ls_shift/su_mean 0.000
_refine_ls_structure_factor_coef Fsqd
_refine_ls_weighting_details 'calc w=1/[\s^2^(Fo^2^)+(0.0576P)^2^+1.7037P] where P=(Fo^2^+2Fc^2^)/3'
_refine_ls_weighting_scheme calc
_refine_ls_wR_factor_gt 0.0808
_refine_ls_wR_factor_ref 0.0893
_reflns_number_gt 11252
_reflns_number_total 12194
_reflns_threshold_expression >2sigma(I)
_cod_data_source_file c5ra19376a2.cif
_cod_data_source_block bai-929
_cod_depositor_comments
;
The following automatic conversions were performed:

'_symmetry_cell_setting' value 'Triclinic' changed to 'triclinic'
according to
/usr/data/users/saulius/crontab/automatic-downloads/rss-feeds/RSC/lib/dictionaries/cif_core.dic
dictionary named 'cif_core.dic' version 2.4.2 from 2011-04-26.

Automatic conversion script
Id: cif_fix_values 4268 2015-11-12 08:31:59Z antanas 
;
_cod_original_cell_volume 2730.7(10)
_cod_original_sg_symbol_H-M P-1
_cod_database_code 7223448

loop_
_symmetry_equiv_pos_as_xyz
'x, y, z'
'-x, -y, -z'

loop_
_atom_site_label
_atom_site_type_symbol
_atom_site_fract_x
_atom_site_fract_y
_atom_site_fract_z
_atom_site_U_iso_or_equiv
_atom_site_adp_type
_atom_site_occupancy
_atom_site_symmetry_multiplicity
_atom_site_calc_flag
_atom_site_refinement_flags
O2W O 0.4733(11) 0.5777(14) 0.9980(9) 0.431(16) Uani 1 1 d D
H2WA H 0.5318 0.5922 0.9845 0.646 Uiso 1 1 d RD
H2WB H 0.4149 0.6269 1.0258 0.646 Uiso 1 1 d RD
Yb Yb 0.348567(9) 0.504150(9) 0.561832(7) 0.02240(5) Uani 1 1 d .
O1 O 0.2744(2) 0.60620(18) 0.68840(14) 0.0350(5) Uani 1 1 d .
O2 O 0.2868(2) 0.44751(18) 0.70661(14) 0.0355(5) Uani 1 1 d .
O3 O 0.3220(2) 0.5111(2) 0.42713(15) 0.0435(6) Uani 1 1 d .
O4 O 0.49509(19) 0.49170(18) 0.41553(14) 0.0324(5) Uani 1 1 d .
O5 O 0.34177(18) 0.66302(17) 0.51249(14) 0.0312(5) Uani 1 1 d .
O6 O 0.51659(18) 0.66557(17) 0.45256(14) 0.0322(5) Uani 1 1 d .
O7 O 0.7957(5) 0.1167(5) 0.1257(4) 0.122(2) Uani 1 1 d .
O8 O 0.7039(5) 0.2738(4) 0.0969(4) 0.1097(16) Uani 1 1 d .
O9 O 0.7395(6) 0.1605(5) 0.0136(3) 0.119(2) Uani 1 1 d .
O1W O 0.6850(4) 0.2231(3) 0.2929(2) 0.0812(11) Uani 1 1 d .
H1WB H 0.6799 0.2779 0.2619 0.122 Uiso 1 1 d R
H1WC H 0.7406 0.2047 0.3143 0.122 Uiso 1 1 d R
N1 N 0.1356(2) 0.6097(2) 0.58973(17) 0.0315(5) Uani 1 1 d .
N2 N 0.2295(2) 0.4025(2) 0.56706(16) 0.0301(5) Uani 1 1 d .
N3 N -0.1579(3) 0.9266(3) 1.0093(2) 0.0567(9) Uani 1 1 d .
H3A H -0.1774 0.9915 1.0141 0.068 Uiso 1 1 calc R
N4 N 0.2028(4) 0.9459(4) 0.1659(3) 0.0718(12) Uani 1 1 d .
H4A H 0.1935 0.9878 0.1227 0.086 Uiso 1 1 calc R
N5 N 0.5007(3) 1.1651(3) 0.3238(2) 0.0559(9) Uani 1 1 d .
H5A H 0.5430 1.1973 0.3208 0.067 Uiso 1 1 calc R
N6 N 0.0052(3) 0.4609(3) 0.8103(2) 0.0479(8) Uani 1 1 d .
N7 N 0.2098(3) 0.2934(2) 0.76382(18) 0.0393(6) Uani 1 1 d .
H7 H 0.2061 0.3553 0.7613 0.047 Uiso 1 1 calc R
N8 N 0.7476(4) 0.1832(4) 0.0774(3) 0.0707(12) Uani 1 1 d .
C1 C 0.2748(3) 0.3024(3) 0.5521(2) 0.0427(8) Uani 1 1 d .
H1A H 0.3547 0.2677 0.5355 0.051 Uiso 1 1 calc R
C2 C 0.2090(4) 0.2457(3) 0.5598(3) 0.0534(10) Uani 1 1 d .
H2A H 0.2448 0.1752 0.5495 0.064 Uiso 1 1 calc R
C3 C 0.0925(4) 0.2956(4) 0.5825(3) 0.0500(10) Uani 1 1 d .
H3B H 0.0474 0.2590 0.5896 0.060 Uiso 1 1 calc R
C4 C 0.0404(3) 0.4022(3) 0.5953(2) 0.0398(8) Uani 1 1 d .
C5 C -0.0812(3) 0.4608(4) 0.6154(2) 0.0505(10) Uani 1 1 d .
H5B H -0.1290 0.4274 0.6204 0.061 Uiso 1 1 calc R
C6 C -0.1285(3) 0.5638(4) 0.6274(3) 0.0568(12) Uani 1 1 d .
H6B H -0.2082 0.6000 0.6405 0.068 Uiso 1 1 calc R
C7 C -0.0581(3) 0.6184(3) 0.6202(2) 0.0421(8) Uani 1 1 d .
C8 C -0.1024(3) 0.7234(4) 0.6306(3) 0.0562(11) Uani 1 1 d .
H8A H -0.1816 0.7625 0.6426 0.067 Uiso 1 1 calc R
C9 C -0.0306(3) 0.7704(3) 0.6233(3) 0.0537(10) Uani 1 1 d .
H9A H -0.0601 0.8410 0.6324 0.064 Uiso 1 1 calc R
C10 C 0.0884(3) 0.7107(3) 0.6019(3) 0.0426(8) Uani 1 1 d .
H10A H 0.1369 0.7436 0.5959 0.051 Uiso 1 1 calc R
C11 C 0.0631(3) 0.5627(3) 0.59924(19) 0.0301(6) Uani 1 1 d .
C12 C 0.1132(3) 0.4529(3) 0.58685(18) 0.0301(6) Uani 1 1 d .
C13 C 0.2583(3) 0.5339(3) 0.73688(19) 0.0308(6) Uani 1 1 d .
C14 C 0.2076(3) 0.5488(3) 0.8312(2) 0.0410(8) Uani 1 1 d .
H14A H 0.1833 0.4931 0.8566 0.049 Uiso 1 1 calc R
H14B H 0.2675 0.5428 0.8548 0.049 Uiso 1 1 calc R
C15 C 0.1061(3) 0.6516(3) 0.8551(2) 0.0398(8) Uani 1 1 d .
H15A H 0.0469 0.6592 0.8301 0.048 Uiso 1 1 calc R
H15B H 0.1307 0.7076 0.8322 0.048 Uiso 1 1 calc R
C16 C 0.0556(4) 0.6606(4) 0.9503(2) 0.0608(12) Uani 1 1 d .
H16A H 0.0345 0.6025 0.9728 0.073 Uiso 1 1 calc R
H16B H 0.1149 0.6545 0.9745 0.073 Uiso 1 1 calc R
C17 C -0.0475(4) 0.7587(3) 0.9787(2) 0.0490(10) Uani 1 1 d .
C18 C -0.0478(4) 0.8529(4) 0.9798(3) 0.0559(11) Uani 1 1 d .
H18A H 0.0180 0.8663 0.9628 0.067 Uiso 1 1 calc R
C19 C -0.2307(4) 0.8772(4) 1.0297(3) 0.0539(10) Uani 1 1 d .
C20 C -0.3502(4) 0.9190(5) 1.0651(3) 0.0767(16) Uani 1 1 d .
H20A H -0.3925 0.9893 1.0759 0.092 Uiso 1 1 calc R
C21 C -0.4014(5) 0.8508(7) 1.0829(4) 0.091(2) Uani 1 1 d .
H21A H -0.4805 0.8750 1.1077 0.109 Uiso 1 1 calc R
C22 C -0.3392(6) 0.7473(6) 1.0650(4) 0.0851(19) Uani 1 1 d .
H22A H -0.3775 0.7036 1.0771 0.102 Uiso 1 1 calc R
C23 C -0.2209(5) 0.7067(4) 1.0296(3) 0.0634(12) Uani 1 1 d .
H23A H -0.1798 0.6365 1.0181 0.076 Uiso 1 1 calc R
C24 C -0.1651(4) 0.7726(4) 1.0118(2) 0.0491(9) Uani 1 1 d .
C25 C 0.4179(3) 0.5054(3) 0.3817(2) 0.0326(7) Uani 1 1 d .
C26 C 0.4421(4) 0.5126(4) 0.2869(2) 0.0539(11) Uani 1 1 d .
H26A H 0.4338 0.4561 0.2687 0.065 Uiso 1 1 calc R
H26B H 0.5210 0.5051 0.2612 0.065 Uiso 1 1 calc R
C27 C 0.3596(4) 0.6172(4) 0.2559(2) 0.0533(10) Uani 1 1 d .
H27A H 0.3723 0.6148 0.1956 0.064 Uiso 1 1 calc R
H27B H 0.2808 0.6256 0.2838 0.064 Uiso 1 1 calc R
C28 C 0.3734(5) 0.7089(5) 0.2718(3) 0.0713(14) Uani 1 1 d .
H28A H 0.4505 0.7031 0.2407 0.086 Uiso 1 1 calc R
H28B H 0.3656 0.7090 0.3316 0.086 Uiso 1 1 calc R
C29 C 0.2860(4) 0.8115(4) 0.2462(3) 0.0575(11) Uani 1 1 d .
C30 C 0.2990(5) 0.8577(5) 0.1678(3) 0.0709(15) Uani 1 1 d .
H30A H 0.3640 0.8328 0.1221 0.085 Uiso 1 1 calc R
C31 C 0.1234(5) 0.9576(4) 0.2432(3) 0.0592(11) Uani 1 1 d .
C32 C 0.0109(6) 1.0307(5) 0.2713(5) 0.0850(18) Uani 1 1 d .
H32A H -0.0219 1.0859 0.2362 0.102 Uiso 1 1 calc R
C33 C -0.0496(7) 1.0182(7) 0.3527(6) 0.107(3) Uani 1 1 d .
H33A H -0.1253 1.0658 0.3729 0.129 Uiso 1 1 calc R
C34 C -0.0018(7) 0.9373(7) 0.4056(5) 0.105(3) Uani 1 1 d .
H34A H -0.0456 0.9316 0.4606 0.126 Uiso 1 1 calc R
C35 C 0.1084(6) 0.8654(5) 0.3787(3) 0.0759(16) Uani 1 1 d .
H35A H 0.1404 0.8117 0.4152 0.091 Uiso 1 1 calc R
C36 C 0.1729(4) 0.8734(4) 0.2954(3) 0.0568(11) Uani 1 1 d .
C37 C 0.4087(3) 0.7079(2) 0.48241(18) 0.0267(6) Uani 1 1 d .
C38 C 0.3497(3) 0.8261(2) 0.4863(2) 0.0368(7) Uani 1 1 d .
H38A H 0.2721 0.8482 0.4822 0.044 Uiso 1 1 calc R
H38B H 0.3430 0.8446 0.5415 0.044 Uiso 1 1 calc R
C39 C 0.4067(3) 0.8876(3) 0.4201(2) 0.0364(7) Uani 1 1 d .
H39A H 0.4087 0.8746 0.3644 0.044 Uiso 1 1 calc R
H39B H 0.4856 0.8650 0.4217 0.044 Uiso 1 1 calc R
C40 C 0.3417(3) 1.0031(3) 0.4355(3) 0.0444(9) Uani 1 1 d .
H40A H 0.2646 1.0258 0.4301 0.053 Uiso 1 1 calc R
H40B H 0.3345 1.0146 0.4930 0.053 Uiso 1 1 calc R
C41 C 0.3980(3) 1.0681(3) 0.3763(2) 0.0402(8) Uani 1 1 d .
C42 C 0.4639(4) 1.1088(3) 0.3927(3) 0.0494(9) Uani 1 1 d .
H42A H 0.4815 1.0997 0.4437 0.059 Uiso 1 1 calc R
C43 C 0.4589(3) 1.1612(3) 0.2609(3) 0.0467(9) Uani 1 1 d .
C44 C 0.4724(5) 1.2069(4) 0.1798(3) 0.0628(12) Uani 1 1 d .
H44A H 0.5144 1.2477 0.1610 0.075 Uiso 1 1 calc R
C45 C 0.4209(5) 1.1888(4) 0.1290(4) 0.0752(16) Uani 1 1 d .
H45A H 0.4294 1.2172 0.0741 0.090 Uiso 1 1 calc R
C46 C 0.3558(5) 1.1292(5) 0.1565(3) 0.0749(15) Uani 1 1 d .
H46A H 0.3216 1.1195 0.1201 0.090 Uiso 1 1 calc R
C47 C 0.3418(4) 1.0840(4) 0.2386(3) 0.0579(11) Uani 1 1 d .
H47A H 0.2987 1.0442 0.2572 0.070 Uiso 1 1 calc R
C48 C 0.3938(3) 1.1001(3) 0.2915(2) 0.0407(8) Uani 1 1 d .
C49 C -0.0952(4) 0.5408(4) 0.8333(3) 0.0593(11) Uani 1 1 d .
H49A H -0.0962 0.6065 0.8313 0.071 Uiso 1 1 calc R
C50 C -0.2014(5) 0.5303(5) 0.8610(4) 0.0770(16) Uani 1 1 d .
H50A H -0.2705 0.5885 0.8753 0.092 Uiso 1 1 calc R
C51 C -0.2015(4) 0.4351(5) 0.8666(3) 0.0722(15) Uani 1 1 d .
H51A H -0.2707 0.4272 0.8865 0.087 Uiso 1 1 calc R
C52 C -0.0973(4) 0.3487(4) 0.8425(3) 0.0571(11) Uani 1 1 d .
C53 C -0.0901(5) 0.2453(5) 0.8459(3) 0.0687(14) Uani 1 1 d .
H53A H -0.1574 0.2342 0.8639 0.082 Uiso 1 1 calc R
C54 C 0.0109(5) 0.1652(4) 0.8239(3) 0.0644(13) Uani 1 1 d .
H54A H 0.0130 0.0988 0.8272 0.077 Uiso 1 1 calc R
C55 C 0.1156(4) 0.1784(3) 0.7956(2) 0.0466(9) Uani 1 1 d .
C56 C 0.2241(5) 0.0972(3) 0.7708(3) 0.0611(12) Uani 1 1 d .
H56A H 0.2303 0.0296 0.7727 0.073 Uiso 1 1 calc R
C57 C 0.3201(4) 0.1157(4) 0.7443(3) 0.0644(13) Uani 1 1 d .
H57A H 0.3921 0.0608 0.7286 0.077 Uiso 1 1 calc R
C58 C 0.3123(4) 0.2152(3) 0.7404(3) 0.0545(10) Uani 1 1 d .
H58A H 0.3787 0.2277 0.7214 0.065 Uiso 1 1 calc R
C59 C 0.1105(3) 0.2789(3) 0.7915(2) 0.0373(7) Uani 1 1 d .
C60 C 0.0032(3) 0.3669(3) 0.8155(2) 0.0410(8) Uani 1 1 d .

loop_
_atom_site_aniso_label
_atom_site_aniso_U_11
_atom_site_aniso_U_22
_atom_site_aniso_U_33
_atom_site_aniso_U_23
_atom_site_aniso_U_13
_atom_site_aniso_U_12
O2W 0.219(13) 0.64(4) 0.303(15) 0.31(2) -0.076(11) -0.176(19)
Yb 0.01593(7) 0.02354(7) 0.02727(7) -0.00343(5) -0.00281(4) -0.00898(5)
O1 0.0351(12) 0.0391(13) 0.0320(11) -0.0038(9) -0.0032(9) -0.0196(10)
O2 0.0383(13) 0.0329(12) 0.0313(11) -0.0077(9) 0.0021(9) -0.0168(10)
O3 0.0325(13) 0.0730(18) 0.0346(12) -0.0042(12) -0.0082(10) -0.0300(13)
O4 0.0266(11) 0.0356(12) 0.0377(11) -0.0037(9) -0.0125(9) -0.0116(9)
O5 0.0214(10) 0.0266(11) 0.0420(12) 0.0011(9) -0.0041(8) -0.0107(9)
O6 0.0221(10) 0.0272(11) 0.0440(12) -0.0017(9) -0.0031(9) -0.0110(9)
O7 0.104(4) 0.108(4) 0.142(5) 0.049(4) -0.038(4) -0.049(3)
O8 0.117(4) 0.077(3) 0.148(4) -0.032(3) -0.040(3) -0.039(3)
O9 0.167(6) 0.132(5) 0.076(3) -0.027(3) -0.008(3) -0.087(4)
O1W 0.102(3) 0.091(3) 0.085(2) 0.000(2) -0.022(2) -0.074(3)
N1 0.0218(12) 0.0341(14) 0.0358(14) -0.0055(11) -0.0046(10) -0.0097(11)
N2 0.0256(13) 0.0320(13) 0.0351(13) -0.0079(11) -0.0052(10) -0.0139(11)
N3 0.054(2) 0.050(2) 0.054(2) -0.0096(16) -0.0073(16) -0.0123(17)
N4 0.094(3) 0.079(3) 0.066(3) 0.029(2) -0.043(2) -0.053(3)
N5 0.056(2) 0.049(2) 0.070(2) 0.0023(17) -0.0142(18) -0.0316(18)
N6 0.0450(19) 0.0474(19) 0.0465(18) -0.0107(14) -0.0084(14) -0.0143(15)
N7 0.0419(17) 0.0320(15) 0.0383(15) -0.0067(12) -0.0011(12) -0.0149(13)
N8 0.063(3) 0.072(3) 0.076(3) -0.011(2) 0.003(2) -0.039(2)
C1 0.0382(19) 0.0376(19) 0.054(2) -0.0138(16) -0.0069(15) -0.0170(16)
C2 0.060(3) 0.049(2) 0.065(3) -0.0169(19) -0.009(2) -0.035(2)
C3 0.057(2) 0.064(3) 0.051(2) -0.0066(18) -0.0101(18) -0.047(2)
C4 0.0388(19) 0.064(2) 0.0323(16) -0.0023(15) -0.0082(13) -0.0359(18)
C5 0.035(2) 0.085(3) 0.048(2) -0.003(2) -0.0090(16) -0.041(2)
C6 0.0211(17) 0.096(4) 0.056(2) -0.002(2) -0.0097(15) -0.027(2)
C7 0.0205(15) 0.061(2) 0.0412(18) -0.0037(16) -0.0066(13) -0.0139(15)
C8 0.0214(17) 0.057(3) 0.070(3) -0.013(2) -0.0133(17) 0.0063(16)
C9 0.033(2) 0.046(2) 0.071(3) -0.0098(19) -0.0162(18) -0.0020(17)
C10 0.0301(18) 0.0373(18) 0.057(2) -0.0066(16) -0.0094(15) -0.0109(15)
C11 0.0201(14) 0.0385(17) 0.0297(14) -0.0057(12) -0.0058(11) -0.0094(12)
C12 0.0248(14) 0.0423(18) 0.0281(14) -0.0028(12) -0.0045(11) -0.0195(13)
C13 0.0238(14) 0.0349(16) 0.0304(15) -0.0073(12) -0.0022(11) -0.0105(13)
C14 0.047(2) 0.0417(19) 0.0248(15) -0.0054(13) -0.0020(13) -0.0131(16)
C15 0.0384(19) 0.0441(19) 0.0296(16) -0.0125(14) 0.0009(13) -0.0134(16)
C16 0.056(3) 0.064(3) 0.0271(18) -0.0078(17) 0.0034(16) -0.001(2)
C17 0.045(2) 0.054(2) 0.0270(17) -0.0079(15) 0.0004(14) -0.0060(18)
C18 0.045(2) 0.057(3) 0.050(2) -0.0037(19) -0.0003(18) -0.015(2)
C19 0.042(2) 0.063(3) 0.042(2) -0.0141(18) -0.0058(16) -0.009(2)
C20 0.042(3) 0.102(4) 0.064(3) -0.022(3) -0.008(2) -0.008(3)
C21 0.051(3) 0.134(6) 0.085(4) -0.033(4) -0.010(3) -0.032(4)
C22 0.083(4) 0.132(6) 0.068(3) -0.017(3) -0.011(3) -0.070(4)
C23 0.078(3) 0.071(3) 0.048(2) -0.004(2) -0.019(2) -0.035(3)
C24 0.048(2) 0.062(3) 0.0309(17) -0.0058(16) -0.0088(15) -0.0167(19)
C25 0.0296(16) 0.0400(18) 0.0305(15) -0.0060(13) -0.0093(12) -0.0139(14)
C26 0.040(2) 0.081(3) 0.0295(18) -0.0095(18) -0.0095(14) -0.012(2)
C27 0.049(2) 0.082(3) 0.0358(19) 0.0041(19) -0.0182(16) -0.030(2)
C28 0.067(3) 0.099(4) 0.071(3) 0.015(3) -0.041(3) -0.047(3)
C29 0.061(3) 0.077(3) 0.052(2) 0.011(2) -0.029(2) -0.039(3)
C30 0.064(3) 0.112(5) 0.050(3) 0.015(3) -0.020(2) -0.051(3)
C31 0.073(3) 0.056(3) 0.064(3) 0.005(2) -0.031(2) -0.034(2)
C32 0.090(4) 0.060(3) 0.117(5) -0.027(3) -0.046(4) -0.020(3)
C33 0.082(5) 0.118(6) 0.121(6) -0.063(5) 0.004(4) -0.041(5)
C34 0.105(6) 0.137(7) 0.083(4) -0.038(5) 0.013(4) -0.074(6)
C35 0.098(4) 0.102(4) 0.052(3) -0.007(3) -0.012(3) -0.067(4)
C36 0.064(3) 0.076(3) 0.050(2) 0.000(2) -0.019(2) -0.044(3)
C37 0.0225(14) 0.0249(14) 0.0298(14) -0.0030(11) -0.0046(11) -0.0083(11)
C38 0.0291(16) 0.0273(16) 0.0459(18) -0.0060(13) 0.0011(13) -0.0105(13)
C39 0.0351(17) 0.0282(16) 0.0429(18) -0.0059(13) -0.0038(13) -0.0135(14)
C40 0.0390(19) 0.0253(16) 0.055(2) -0.0053(15) 0.0021(16) -0.0100(14)
C41 0.0350(18) 0.0248(15) 0.051(2) -0.0047(14) -0.0047(14) -0.0070(14)
C42 0.056(2) 0.040(2) 0.057(2) -0.0027(17) -0.0164(18) -0.0228(19)
C43 0.039(2) 0.0327(18) 0.059(2) -0.0009(16) -0.0067(17) -0.0116(16)
C44 0.063(3) 0.052(3) 0.061(3) 0.009(2) -0.007(2) -0.023(2)
C45 0.080(4) 0.062(3) 0.059(3) 0.010(2) -0.024(3) -0.008(3)
C46 0.067(3) 0.079(4) 0.068(3) -0.017(3) -0.030(3) -0.006(3)
C47 0.041(2) 0.053(3) 0.072(3) -0.016(2) -0.018(2) -0.0064(19)
C48 0.0277(16) 0.0278(16) 0.055(2) -0.0047(14) -0.0087(14) -0.0021(13)
C49 0.054(3) 0.054(3) 0.059(3) -0.014(2) -0.017(2) -0.007(2)
C50 0.044(3) 0.101(5) 0.078(3) -0.016(3) -0.025(2) -0.012(3)
C51 0.044(3) 0.107(5) 0.068(3) -0.018(3) -0.015(2) -0.028(3)
C52 0.049(2) 0.093(4) 0.042(2) -0.005(2) -0.0151(17) -0.037(2)
C53 0.075(4) 0.098(4) 0.064(3) -0.001(3) -0.018(2) -0.064(3)
C54 0.091(4) 0.070(3) 0.058(3) 0.005(2) -0.021(3) -0.058(3)
C55 0.064(3) 0.045(2) 0.0389(18) 0.0004(15) -0.0116(17) -0.032(2)
C56 0.090(4) 0.036(2) 0.051(2) -0.0027(17) -0.009(2) -0.026(2)
C57 0.060(3) 0.041(2) 0.064(3) -0.003(2) -0.001(2) -0.007(2)
C58 0.042(2) 0.052(2) 0.051(2) -0.0044(18) 0.0036(17) -0.0130(19)
C59 0.045(2) 0.0406(18) 0.0285(15) -0.0018(13) -0.0058(13) -0.0224(16)
C60 0.043(2) 0.054(2) 0.0298(16) -0.0059(15) -0.0084(14) -0.0235(17)

loop_
_atom_type_symbol
_atom_type_description
_atom_type_scat_dispersion_real
_atom_type_scat_dispersion_imag
_atom_type_scat_source
C C 0.0033 0.0016 'International Tables Vol C Tables 4.2.6.8 and 6.1.1.4'
H H 0.0000 0.0000 'International Tables Vol C Tables 4.2.6.8 and 6.1.1.4'
N N 0.0061 0.0033 'International Tables Vol C Tables 4.2.6.8 and 6.1.1.4'
O O 0.0106 0.0060 'International Tables Vol C Tables 4.2.6.8 and 6.1.1.4'
Yb Yb -0.3850 5.5486 'International Tables Vol C Tables 4.2.6.8 and 6.1.1.4'

loop_
_geom_angle_atom_site_label_1
_geom_angle_atom_site_label_2
_geom_angle_atom_site_label_3
_geom_angle
_geom_angle_site_symmetry_1
_geom_angle_site_symmetry_3
O5 Yb O4 75.53(9) . 2_666
O5 Yb O6 137.32(8) . 2_666
O4 Yb O6 75.85(8) 2_666 2_666
O5 Yb O3 78.98(10) . .
O4 Yb O3 124.98(8) 2_666 .
O6 Yb O3 92.43(10) 2_666 .
O5 Yb O2 127.89(8) . .
O4 Yb O2 91.37(9) 2_666 .
O6 Yb O2 83.63(9) 2_666 .
O3 Yb O2 141.36(8) . .
O5 Yb O1 74.84(8) . .
O4 Yb O1 74.09(8) 2_666 .
O6 Yb O1 125.48(9) 2_666 .
O3 Yb O1 141.93(9) . .
O2 Yb O1 53.13(8) . .
O5 Yb N1 78.45(9) . .
O4 Yb N1 139.72(9) 2_666 .
O6 Yb N1 141.07(8) 2_666 .
O3 Yb N1 78.38(9) . .
O2 Yb N1 80.93(9) . .
O1 Yb N1 69.71(9) . .
O5 Yb N2 135.19(9) . .
O4 Yb N2 149.15(9) 2_666 .
O6 Yb N2 76.64(8) 2_666 .
O3 Yb N2 69.79(9) . .
O2 Yb N2 71.91(9) . .
O1 Yb N2 112.02(8) . .
N1 Yb N2 64.63(9) . .
O5 Yb O4 69.81(8) . .
O4 Yb O4 73.83(9) 2_666 .
O6 Yb O4 72.22(8) 2_666 .
O3 Yb O4 51.67(8) . .
O2 Yb O4 154.01(8) . .
O1 Yb O4 136.88(7) . .
N1 Yb O4 124.12(8) . .
N2 Yb O4 110.35(8) . .
O5 Yb Yb 67.96(6) . 2_666
O4 Yb Yb 39.57(6) 2_666 2_666
O6 Yb Yb 69.76(6) 2_666 2_666
O3 Yb Yb 85.68(6) . 2_666
O2 Yb Yb 127.61(7) . 2_666
O1 Yb Yb 108.88(6) . 2_666
N1 Yb Yb 145.01(6) . 2_666
N2 Yb Yb 137.21(6) . 2_666
O4 Yb Yb 34.26(5) . 2_666
C13 O1 Yb 92.74(19) . .
C13 O2 Yb 94.50(19) . .
C25 O3 Yb 99.5(2) . .
C25 O4 Yb 161.6(2) . 2_666
C25 O4 Yb 89.11(19) . .
Yb O4 Yb 106.17(9) 2_666 .
C37 O5 Yb 139.4(2) . .
C37 O6 Yb 134.37(19) . 2_666
C10 N1 C11 117.4(3) . .
C10 N1 Yb 122.0(2) . .
C11 N1 Yb 120.4(2) . .
C1 N2 C12 117.3(3) . .
C1 N2 Yb 123.9(2) . .
C12 N2 Yb 118.8(2) . .
C19 N3 C18 107.2(4) . .
C30 N4 C31 109.5(4) . .
C43 N5 C42 108.3(3) . .
C49 N6 C60 117.0(4) . .
C58 N7 C59 122.2(3) . .
O9 N8 O8 120.4(6) . .
O9 N8 O7 121.8(6) . .
O8 N8 O7 117.8(6) . .
N2 C1 C2 123.7(4) . .
C3 C2 C1 118.8(4) . .
C2 C3 C4 119.8(3) . .
C3 C4 C12 117.5(3) . .
C3 C4 C5 123.0(3) . .
C12 C4 C5 119.5(4) . .
C6 C5 C4 121.3(3) . .
C5 C6 C7 121.2(4) . .
C8 C7 C11 117.9(3) . .
C8 C7 C6 123.1(4) . .
C11 C7 C6 118.9(4) . .
C9 C8 C7 120.1(4) . .
C8 C9 C10 118.8(4) . .
N1 C10 C9 123.4(4) . .
N1 C11 C7 122.2(3) . .
N1 C11 C12 118.0(3) . .
C7 C11 C12 119.8(3) . .
N2 C12 C4 122.7(3) . .
N2 C12 C11 117.9(3) . .
C4 C12 C11 119.3(3) . .
O1 C13 O2 119.6(3) . .
O1 C13 C14 120.1(3) . .
O2 C13 C14 120.3(3) . .
C15 C14 C13 114.4(3) . .
C14 C15 C16 112.2(3) . .
C17 C16 C15 115.2(3) . .
C18 C17 C24 105.8(4) . .
C18 C17 C16 126.6(4) . .
C24 C17 C16 127.6(4) . .
C17 C18 N3 111.4(4) . .
N3 C19 C24 108.4(4) . .
N3 C19 C20 128.2(5) . .
C24 C19 C20 123.3(5) . .
C21 C20 C19 116.2(6) . .
C20 C21 C22 121.9(6) . .
C21 C22 C23 121.5(6) . .
C24 C23 C22 118.6(5) . .
C23 C24 C19 118.5(4) . .
C23 C24 C17 134.3(5) . .
C19 C24 C17 107.2(4) . .
O3 C25 O4 119.6(3) . .
O3 C25 C26 119.8(3) . .
O4 C25 C26 120.6(3) . .
C25 C26 C27 111.9(3) . .
C28 C27 C26 114.2(4) . .
C27 C28 C29 113.3(4) . .
C30 C29 C36 106.4(5) . .
C30 C29 C28 125.2(5) . .
C36 C29 C28 128.3(4) . .
C29 C30 N4 110.0(5) . .
N4 C31 C32 131.3(5) . .
N4 C31 C36 107.0(5) . .
C32 C31 C36 121.6(5) . .
C33 C32 C31 117.3(6) . .
C32 C33 C34 122.0(7) . .
C35 C34 C33 121.1(7) . .
C34 C35 C36 119.0(6) . .
C35 C36 C31 118.9(5) . .
C35 C36 C29 133.9(5) . .
C31 C36 C29 107.2(4) . .
O5 C37 O6 126.9(3) . .
O5 C37 C38 114.4(3) . .
O6 C37 C38 118.7(3) . .
C39 C38 C37 117.2(3) . .
C38 C39 C40 110.8(3) . .
C41 C40 C39 113.8(3) . .
C42 C41 C48 106.0(3) . .
C42 C41 C40 126.9(4) . .
C48 C41 C40 127.1(4) . .
C41 C42 N5 110.9(4) . .
N5 C43 C44 129.3(4) . .
N5 C43 C48 107.9(4) . .
C44 C43 C48 122.8(4) . .
C45 C44 C43 116.6(5) . .
C44 C45 C46 122.6(5) . .
C45 C46 C47 120.5(5) . .
C48 C47 C46 118.4(5) . .
C47 C48 C43 119.1(4) . .
C47 C48 C41 134.0(4) . .
C43 C48 C41 106.9(4) . .
N6 C49 C50 122.6(5) . .
C51 C50 C49 119.5(5) . .
C50 C51 C52 119.7(5) . .
C51 C52 C60 116.6(5) . .
C51 C52 C53 123.2(5) . .
C60 C52 C53 120.2(5) . .
C54 C53 C52 121.1(4) . .
C53 C54 C55 121.4(4) . .
C56 C55 C59 117.7(4) . .
C56 C55 C54 123.9(4) . .
C59 C55 C54 118.4(4) . .
C57 C56 C55 120.6(4) . .
C56 C57 C58 120.3(4) . .
N7 C58 C57 119.9(4) . .
N7 C59 C55 119.3(4) . .
N7 C59 C60 119.0(3) . .
C55 C59 C60 121.7(4) . .
N6 C60 C52 124.5(4) . .
N6 C60 C59 118.3(3) . .
C52 C60 C59 117.2(4) . .

loop_
_geom_bond_atom_site_label_1
_geom_bond_atom_site_label_2
_geom_bond_distance
_geom_bond_site_symmetry_2
O2W H2WA 0.8499 .
Yb O5 2.253(2) .
Yb O4 2.274(2) 2_666
Yb O6 2.307(2) 2_666
Yb O3 2.368(2) .
Yb O2 2.411(2) .
Yb O1 2.457(2) .
Yb N1 2.507(3) .
Yb N2 2.562(3) .
Yb O4 2.573(2) .
Yb Yb 3.8797(13) 2_666
O1 C13 1.252(4) .
O2 C13 1.268(4) .
O3 C25 1.241(4) .
O4 C25 1.261(4) .
O4 Yb 2.274(2) 2_666
O5 C37 1.253(4) .
O6 C37 1.260(4) .
O6 Yb 2.307(2) 2_666
O7 N8 1.229(7) .
O8 N8 1.221(6) .
O9 N8 1.216(7) .
N1 C10 1.324(5) .
N1 C11 1.361(4) .
N2 C1 1.322(4) .
N2 C12 1.354(4) .
N3 C19 1.369(6) .
N3 C18 1.374(6) .
N4 C30 1.361(7) .
N4 C31 1.365(7) .
N5 C43 1.359(6) .
N5 C42 1.371(5) .
N6 C49 1.321(6) .
N6 C60 1.345(5) .
N7 C58 1.327(5) .
N7 C59 1.357(5) .
C1 C2 1.402(5) .
C2 C3 1.355(6) .
C3 C4 1.396(6) .
C4 C12 1.412(4) .
C4 C5 1.425(6) .
C5 C6 1.349(7) .
C6 C7 1.433(6) .
C7 C8 1.374(6) .
C7 C11 1.415(4) .
C8 C9 1.363(6) .
C9 C10 1.399(5) .
C11 C12 1.437(5) .
C13 C14 1.513(4) .
C14 C15 1.512(5) .
C15 C16 1.518(5) .
C16 C17 1.491(6) .
C17 C18 1.349(7) .
C17 C24 1.428(6) .
C19 C24 1.393(6) .
C19 C20 1.398(6) .
C20 C21 1.365(10) .
C21 C22 1.377(10) .
C22 C23 1.385(8) .
C23 C24 1.383(7) .
C25 C26 1.507(5) .
C26 C27 1.545(6) .
C27 C28 1.480(7) .
C28 C29 1.523(7) .
C29 C30 1.355(7) .
C29 C36 1.428(7) .
C31 C32 1.390(8) .
C31 C36 1.402(7) .
C32 C33 1.368(10) .
C33 C34 1.377(11) .
C34 C35 1.361(10) .
C35 C36 1.398(7) .
C37 C38 1.526(4) .
C38 C39 1.513(4) .
C39 C40 1.519(5) .
C40 C41 1.491(5) .
C41 C42 1.362(6) .
C41 C48 1.423(5) .
C43 C44 1.391(6) .
C43 C48 1.418(5) .
C44 C45 1.369(8) .
C45 C46 1.398(9) .
C46 C47 1.403(7) .
C47 C48 1.389(6) .
C49 C50 1.415(8) .
C50 C51 1.349(9) .
C51 C52 1.396(8) .
C52 C60 1.402(6) .
C52 C53 1.432(8) .
C53 C54 1.325(8) .
C54 C55 1.417(6) .
C55 C56 1.395(7) .
C55 C59 1.400(5) .
C56 C57 1.347(7) .
C57 C58 1.372(7) .
C59 C60 1.428(5) .
